data_7216059
loop_
_publ_author_name
'Dorn, Thomas'
'Janiak, Christoph'
'Abu-Shandi, Khalid'

_publ_section_title
;
 Hydrogen-bonding, \p-stacking and Cl---anion--\p interactions of linear
 bipyridinium cations with phosphate, chloride and [CoCl4]2-- anions
;
_journal_issue 106
_journal_name_full CrystEngComm
_journal_page_first 633
_journal_paper_doi 10.1039/b508944a
_journal_volume 7
_journal_year 2005
_chemical_formula_sum 'C16 H16 Cl2 N4 O2'
_chemical_formula_weight 367.23
_chemical_name_systematic
;
2,2'-bi-1,6-naphthyridin-6,6'-ium-dichloride dihydrate
;
_space_group_IT_number 2
_symmetry_cell_setting triclinic
_symmetry_space_group_name_Hall '-P 1'
_symmetry_space_group_name_H-M 'P -1'
_atom_sites_solution_hydrogens geom
_atom_sites_solution_primary direct
_atom_sites_solution_secondary difmap
_audit_creation_method SHELXL-97
_cell_angle_alpha 110.667(2)
_cell_angle_beta 91.904(2)
_cell_angle_gamma 98.093(2)
_cell_formula_units_Z 1
_cell_length_a 4.9382(6)
_cell_length_b 9.1344(11)
_cell_length_c 10.2335(12)
_cell_measurement_temperature 205(2)
_cell_volume 425.88(9)
_computing_cell_refinement SMART
_computing_data_collection 'SMART (Bruker 1997a)'
_computing_data_reduction 'SAINT (Bruker 1997b)'
_computing_structure_refinement 'SHELXL-97 (Sheldrick, 1997)'
_computing_structure_solution 'SHELXS-97 (Sheldrick, 1990)'
_diffrn_ambient_temperature 205(2)
_diffrn_measured_fraction_theta_full 0.991
_diffrn_measured_fraction_theta_max 0.991
_diffrn_measurement_device_type 'Bruker AXS CCD area detector'
_diffrn_measurement_method \w-scan
_diffrn_radiation_monochromator graphite
_diffrn_radiation_source 'fine-focus sealed tube'
_diffrn_radiation_type MoK\a
_diffrn_radiation_wavelength 0.71073
_diffrn_reflns_av_R_equivalents 0.0152
_diffrn_reflns_av_sigmaI/netI 0.0205
_diffrn_reflns_limit_h_max 6
_diffrn_reflns_limit_h_min -6
_diffrn_reflns_limit_k_max 10
_diffrn_reflns_limit_k_min -11
_diffrn_reflns_limit_l_max 12
_diffrn_reflns_limit_l_min -12
_diffrn_reflns_number 3470
_diffrn_reflns_theta_full 26.39
_diffrn_reflns_theta_max 26.39
_diffrn_reflns_theta_min 2.14
_exptl_absorpt_coefficient_mu 0.398
_exptl_absorpt_correction_T_max 0.8571
_exptl_absorpt_correction_T_min 0.8571
_exptl_absorpt_correction_type multi-scan
_exptl_absorpt_process_details SADABS
_exptl_crystal_colour pale-yellow
_exptl_crystal_density_diffrn 1.432
_exptl_crystal_density_method 'not measured'
_exptl_crystal_description block
_exptl_crystal_F_000 190
_exptl_crystal_size_max 0.40
_exptl_crystal_size_mid 0.40
_exptl_crystal_size_min 0.40
_refine_diff_density_max 0.244
_refine_diff_density_min -0.184
_refine_diff_density_rms 0.050
_refine_ls_extinction_method none
_refine_ls_goodness_of_fit_ref 1.076
_refine_ls_hydrogen_treatment mixed
_refine_ls_matrix_type full
_refine_ls_number_parameters 115
_refine_ls_number_reflns 1724
_refine_ls_number_restraints 0
_refine_ls_restrained_S_all 1.076
_refine_ls_R_factor_all 0.0386
_refine_ls_R_factor_gt 0.0334
_refine_ls_shift/su_max 0.000
_refine_ls_shift/su_mean 0.000
_refine_ls_structure_factor_coef Fsqd
_refine_ls_weighting_details 'calc w=1/[\s^2^(Fo^2^)+(0.0640P)^2^+0.0151P] where P=(Fo^2^+2Fc^2^)/3'
_refine_ls_weighting_scheme calc
_refine_ls_wR_factor_gt 0.0938
_refine_ls_wR_factor_ref 0.0976
_reflns_number_gt 1500
_reflns_number_total 1724
_reflns_threshold_expression >2sigma(I)
_cod_data_source_file b508944a.txt
_cod_data_source_block dorn1
_cod_depositor_comments
;
The following automatic conversions were performed:

'_exptl_absorpt_correction_type' value 'Multi-scan' changed to
'multi-scan' according to
/usr/data/users/saulius/automatic-downloads/retrospective/RSC/lib/dictionaries/cif_core.dic
dictionary named 'cif_core.dic' version 2.4.2 from 2011-04-26.

Automatic conversion script
Id: cif_fix_values 2281 2013-09-26 08:29:07Z andrius 
;
_cod_original_sg_symbol_H-M P-1
_cod_database_code 7216059

loop_
_symmetry_equiv_pos_as_xyz
'x, y, z'
'-x, -y, -z'

loop_
_atom_site_label
_atom_site_type_symbol
_atom_site_fract_x
_atom_site_fract_y
_atom_site_fract_z
_atom_site_U_iso_or_equiv
_atom_site_adp_type
_atom_site_occupancy
_atom_site_symmetry_multiplicity
_atom_site_calc_flag
_atom_site_refinement_flags
N1 N -0.2671(3) 0.76668(16) 1.10280(14) 0.0367(3) Uani 1 1 d .
H H -0.151(5) 0.741(3) 1.034(2) 0.055 Uiso 1 1 d .
C1 C -0.3561(3) 0.90329(19) 1.14054(15) 0.0356(3) Uani 1 1 d .
H1 H -0.2928 0.9772 1.0992 0.043 Uiso 1 1 calc R
C2 C -0.5457(3) 0.93983(18) 1.24243(14) 0.0313(3) Uani 1 1 d .
C3 C -0.6465(3) 1.08495(18) 1.28893(16) 0.0363(4) Uani 1 1 d .
H3 H -0.5913 1.1631 1.2509 0.044 Uiso 1 1 calc R
C4 C -0.8255(3) 1.10976(18) 1.39016(17) 0.0351(3) Uani 1 1 d .
H4 H -0.8959 1.2054 1.4237 0.042 Uiso 1 1 calc R
C5 C -0.9031(3) 0.98744(17) 1.44389(14) 0.0291(3) Uani 1 1 d .
N2 N -0.8168(3) 0.84977(15) 1.40146(13) 0.0318(3) Uani 1 1 d .
C6 C -0.6381(3) 0.82382(17) 1.30004(15) 0.0309(3) Uani 1 1 d .
C7 C -0.5400(3) 0.6775(2) 1.25280(17) 0.0400(4) Uani 1 1 d .
H7 H -0.6027 0.5983 1.2886 0.048 Uiso 1 1 calc R
C8 C -0.3548(3) 0.6521(2) 1.15553(17) 0.0397(4) Uani 1 1 d .
H8 H -0.2870 0.5555 1.1244 0.048 Uiso 1 1 calc R
Cl Cl 0.13495(8) 0.71831(5) 0.88410(4) 0.04154(17) Uani 1 1 d .
O O 0.2591(4) 0.5264(2) 0.56324(17) 0.0739(5) Uani 1 1 d .
H1A H 0.236(7) 0.585(4) 0.650(3) 0.111 Uiso 1 1 d .
H1B H 0.0937 0.5268 0.5065 0.111 Uiso 0.50 1 d P
H1C H 0.4408 0.5516 0.5397 0.111 Uiso 0.50 1 d P

loop_
_atom_site_aniso_label
_atom_site_aniso_U_11
_atom_site_aniso_U_22
_atom_site_aniso_U_33
_atom_site_aniso_U_23
_atom_site_aniso_U_13
_atom_site_aniso_U_12
N1 0.0323(7) 0.0447(8) 0.0299(7) 0.0082(6) 0.0087(5) 0.0088(6)
C1 0.0342(8) 0.0402(8) 0.0314(8) 0.0118(7) 0.0073(6) 0.0053(6)
C2 0.0288(7) 0.0351(8) 0.0279(7) 0.0093(6) 0.0043(6) 0.0034(6)
C3 0.0409(8) 0.0333(8) 0.0375(8) 0.0156(7) 0.0112(6) 0.0055(6)
C4 0.0400(8) 0.0291(7) 0.0372(8) 0.0116(6) 0.0106(6) 0.0078(6)
C5 0.0279(7) 0.0315(7) 0.0257(7) 0.0080(6) 0.0030(6) 0.0037(5)
N2 0.0321(6) 0.0336(6) 0.0308(6) 0.0118(5) 0.0080(5) 0.0069(5)
C6 0.0294(7) 0.0335(8) 0.0292(7) 0.0101(6) 0.0039(6) 0.0055(6)
C7 0.0439(9) 0.0376(8) 0.0420(9) 0.0159(7) 0.0119(7) 0.0119(7)
C8 0.0412(9) 0.0371(8) 0.0405(9) 0.0104(7) 0.0093(7) 0.0142(7)
Cl 0.0474(3) 0.0413(2) 0.0391(3) 0.01492(18) 0.01787(17) 0.01305(17)
O 0.0818(11) 0.0784(11) 0.0511(9) 0.0093(8) 0.0074(8) 0.0164(9)

loop_
_atom_type_symbol
_atom_type_description
_atom_type_scat_dispersion_real
_atom_type_scat_dispersion_imag
_atom_type_scat_source
C C 0.0033 0.0016 'International Tables Vol C Tables 4.2.6.8 and 6.1.1.4'
H H 0.0000 0.0000 'International Tables Vol C Tables 4.2.6.8 and 6.1.1.4'
N N 0.0061 0.0033 'International Tables Vol C Tables 4.2.6.8 and 6.1.1.4'
Cl Cl 0.1484 0.1585 'International Tables Vol C Tables 4.2.6.8 and 6.1.1.4'
O O 0.0106 0.0060 'International Tables Vol C Tables 4.2.6.8 and 6.1.1.4'

loop_
_geom_angle_atom_site_label_1
_geom_angle_atom_site_label_2
_geom_angle_atom_site_label_3
_geom_angle
_geom_angle_site_symmetry_3
C1 N1 C8 123.05(14) .
C1 N1 H 120.8(14) .
C8 N1 H 116.0(14) .
N1 C1 C2 120.50(14) .
N1 C1 H1 119.7 .
C2 C1 H1 119.7 .
C1 C2 C3 123.33(14) .
C1 C2 C6 117.65(14) .
C3 C2 C6 119.01(13) .
C4 C3 C2 118.69(14) .
C4 C3 H3 120.7 .
C2 C3 H3 120.7 .
C3 C4 C5 118.40(14) .
C3 C4 H4 120.8 .
C5 C4 H4 120.8 .
N2 C5 C4 124.57(14) .
N2 C5 C5 116.04(16) 2_378
C4 C5 C5 119.39(16) 2_378
C5 N2 C6 117.43(13) .
N2 C6 C7 118.83(14) .
N2 C6 C2 121.88(14) .
C7 C6 C2 119.28(14) .
C8 C7 C6 119.50(16) .
C8 C7 H7 120.2 .
C6 C7 H7 120.2 .
C7 C8 N1 119.98(15) .
C7 C8 H8 120.0 .
N1 C8 H8 120.0 .
H1A O H1B 105.4 .
H1A O H1C 111.9 .
H1B O H1C 122.6 .

loop_
_geom_bond_atom_site_label_1
_geom_bond_atom_site_label_2
_geom_bond_distance
_geom_bond_site_symmetry_2
N1 C1 1.313(2) .
N1 C8 1.364(2) .
N1 H 0.91(2) .
C1 C2 1.408(2) .
C1 H1 0.9400 .
C2 C3 1.410(2) .
C2 C6 1.415(2) .
C3 C4 1.363(2) .
C3 H3 0.9400 .
C4 C5 1.423(2) .
C4 H4 0.9400 .
C5 N2 1.315(2) .
C5 C5 1.495(3) 2_378
N2 C6 1.3634(19) .
C6 C7 1.413(2) .
C7 C8 1.356(2) .
C7 H7 0.9400 .
C8 H8 0.9400 .
O H1A 0.88(3) .
O H1B 0.9874 .
O H1C 0.9546 .

loop_
_geom_hbond_atom_site_label_D
_geom_hbond_atom_site_label_H
_geom_hbond_atom_site_label_A
_geom_hbond_distance_DH
_geom_hbond_distance_HA
_geom_hbond_distance_DA
_geom_hbond_angle_DHA
_geom_hbond_site_symmetry_A
N1 H Cl 0.91(2) 2.10(2) 2.9982(14) 171(2) .
O H1A Cl 0.88(3) 2.38(3) 3.2563(16) 174(3) .
O H1B O 0.99 1.79 2.729(4) 156.9 2_566
O H1C O 0.95 1.92 2.767(4) 146.6 2_666
